data_4316312
loop_
_publ_author_name
'Manabu Hoshino'
'Hidehiro Uekusa'
'Satoshi Ishii'
'Takuhiro Otsuka'
'Youkoh Kaizu'
'Yoshiki, Ozawa'
'Koshiro Toriumi'

_publ_contact_author_address
;
 Department of Chemistry and Materials Science
 Tokyo Institute of Technology
 Ookayama
 Tokyo
 Japan
;
_publ_contact_author_email uekusa@cms.titech.ac.jp
_publ_contact_author_fax '+81 3 5734 3529'
_publ_contact_author_name 'Hidehiro Uekusa'
_publ_contact_author_phone '+81 3 5734 3529'
_publ_section_title
;
 Polymorphic Crystal Approach to Changing the Emission of [AuCl(PPh3)2],
 Analyzed by Direct Observation of the Photoexcited Structures by X-ray
 Photocrystallography
;
_journal_name_full 'Inorganic Chemistry'
_journal_page_first 7257
_journal_page_last 7265
_journal_paper_doi 10.1021/ic901261u
_journal_volume 49
_journal_year 2010
_chemical_formula_sum 'C36 H30 Au Cl P2'
_chemical_formula_weight 756.96
_space_group_IT_number 15
_symmetry_cell_setting monoclinic
_symmetry_Int_Tables_number 15
_symmetry_space_group_name_Hall '-C 2yc'
_symmetry_space_group_name_H-M 'C 1 2/c 1'
_atom_sites_solution_hydrogens geom
_atom_sites_solution_primary direct
_atom_sites_solution_secondary difmap
_audit_creation_method SHELXL-97
_cell_angle_alpha 90.00
_cell_angle_beta 117.2489(9)
_cell_angle_gamma 90.00
_cell_formula_units_Z 4
_cell_length_a 24.7774(3)
_cell_length_b 9.0437(1)
_cell_length_c 15.0307(3)
_cell_measurement_temperature 182(2)
_cell_volume 2994.30(8)
_computing_cell_refinement 'HKL Research, Inc. HKL-2000'
_computing_data_collection 'Rigaku RAPID AUTO'
_computing_data_reduction 'HKL Research, Inc. HKL-2000'
_computing_molecular_graphics 'ORTEP-3 for Windows (Farrugia, 1998)'
_computing_publication_material 'SHELXL-97 (Sheldrick, 1997)'
_computing_structure_refinement 'SHELXL-97 (Sheldrick, 1997)'
_computing_structure_solution 'SHELXS-97 (Sheldrick, 1990)'
_diffrn_ambient_temperature 182(2)
_diffrn_measured_fraction_theta_full 0.997
_diffrn_measured_fraction_theta_max 0.997
_diffrn_measurement_device_type 'Rigaku RAXIS-RAPID Imaging Plate'
_diffrn_measurement_method 'omega scan'
_diffrn_radiation_monochromator graphite
_diffrn_radiation_probe x-ray
_diffrn_radiation_type MoK\a
_diffrn_radiation_wavelength 0.71073
_diffrn_reflns_av_R_equivalents 0.0326
_diffrn_reflns_av_sigmaI/netI 0.0133
_diffrn_reflns_limit_h_max 36
_diffrn_reflns_limit_h_min -35
_diffrn_reflns_limit_k_max 13
_diffrn_reflns_limit_k_min -13
_diffrn_reflns_limit_l_max 20
_diffrn_reflns_limit_l_min -22
_diffrn_reflns_number 51377
_diffrn_reflns_theta_full 32.11
_diffrn_reflns_theta_max 32.11
_diffrn_reflns_theta_min 2.43
_diffrn_source 'rotating-anode X-ray tube'
_diffrn_source_type 'Rigaku rotating anode Ultrax18'
_exptl_absorpt_coefficient_mu 5.134
_exptl_absorpt_correction_T_max 0.27092
_exptl_absorpt_correction_T_min 0.19535
_exptl_absorpt_correction_type multi-scan
_exptl_absorpt_process_details 'PLATON-MULABS was used (A.L.Spek, 2008)'
_exptl_crystal_colour 'fluorescent blue'
_exptl_crystal_density_diffrn 1.679
_exptl_crystal_density_method 'not measured'
_exptl_crystal_description needle
_exptl_crystal_F_000 1488
_exptl_crystal_size_max 0.38
_exptl_crystal_size_mid 0.15
_exptl_crystal_size_min 0.10
_refine_diff_density_max 2.276
_refine_diff_density_min -1.395
_refine_diff_density_rms 0.109
_refine_ls_extinction_method none
_refine_ls_goodness_of_fit_ref 1.150
_refine_ls_hydrogen_treatment refxyz
_refine_ls_matrix_type full
_refine_ls_number_parameters 227
_refine_ls_number_reflns 5242
_refine_ls_number_restraints 0
_refine_ls_restrained_S_all 1.150
_refine_ls_R_factor_all 0.0173
_refine_ls_R_factor_gt 0.0172
_refine_ls_shift/su_max 0.001
_refine_ls_shift/su_mean 0.000
_refine_ls_structure_factor_coef Fsqd
_refine_ls_weighting_details 'calc w=1/[\s^2^(Fo^2^)+(0.0259P)^2^+2.3799P] where P=(Fo^2^+2Fc^2^)/3'
_refine_ls_weighting_scheme calc
_refine_ls_wR_factor_gt 0.0439
_refine_ls_wR_factor_ref 0.0440
_reflns_number_gt 5202
_reflns_number_total 5242
_reflns_threshold_expression >2sigma(I)
_cod_data_source_file ic901261u_si_001_3.cif
_cod_data_source_block 182Kon
_cod_original_sg_symbol_H-M 'C 2/c'
_cod_database_code 4316312

loop_
_symmetry_equiv_pos_as_xyz
'x, y, z'
'-x, y, -z+1/2'
'x+1/2, y+1/2, z'
'-x+1/2, y+1/2, -z+1/2'
'-x, -y, -z'
'x, -y, z-1/2'
'-x+1/2, -y+1/2, -z'
'x+1/2, -y+1/2, z-1/2'

loop_
_atom_site_label
_atom_site_type_symbol
_atom_site_fract_x
_atom_site_fract_y
_atom_site_fract_z
_atom_site_U_iso_or_equiv
_atom_site_adp_type
_atom_site_occupancy
_atom_site_symmetry_multiplicity
_atom_site_calc_flag
_atom_site_refinement_flags
_atom_site_disorder_assembly
_atom_site_disorder_group
Cl1 Cl 0.0000 0.12744(6) 0.7500 0.03598(13) Uani 1 2 d S . .
Au1 Au 0.0000 0.406716(7) 0.7500 0.01826(3) Uani 1 2 d S . .
P1 P 0.095037(15) 0.50900(4) 0.79623(3) 0.01787(6) Uani 1 1 d . . .
C11 C 0.09091(6) 0.64167(16) 0.70216(10) 0.0200(2) Uani 1 1 d . . .
C12 C 0.08770(8) 0.79353(17) 0.71452(12) 0.0265(3) Uani 1 1 d . . .
H12 H 0.0932(11) 0.828(3) 0.7777(19) 0.032 Uiso 1 1 d . . .
C13 C 0.07585(10) 0.88973(19) 0.63491(15) 0.0316(3) Uani 1 1 d . . .
H13 H 0.0708(12) 1.001(3) 0.643(2) 0.038 Uiso 1 1 d . . .
C14 C 0.06767(8) 0.8351(2) 0.54360(13) 0.0307(3) Uani 1 1 d . . .
H14 H 0.0592(15) 0.902(2) 0.487(3) 0.037 Uiso 1 1 d . . .
C15 C 0.07101(9) 0.6839(2) 0.53115(13) 0.0334(3) Uani 1 1 d . . .
H15 H 0.0649(13) 0.648(3) 0.469(2) 0.040 Uiso 1 1 d . . .
C16 C 0.08223(10) 0.58724(17) 0.60953(14) 0.0294(3) Uani 1 1 d . . .
H16 H 0.0847(12) 0.478(3) 0.6016(19) 0.035 Uiso 1 1 d . . .
C21 C 0.12069(7) 0.61699(16) 0.91071(11) 0.0196(2) Uani 1 1 d . . .
C22 C 0.18183(7) 0.6279(2) 0.98063(12) 0.0258(3) Uani 1 1 d . . .
H22 H 0.2128(13) 0.578(2) 0.972(2) 0.031 Uiso 1 1 d . . .
C23 C 0.19903(8) 0.7110(2) 1.06739(13) 0.0313(3) Uani 1 1 d . . .
H23 H 0.2410(13) 0.717(3) 1.118(2) 0.038 Uiso 1 1 d . . .
C24 C 0.15570(8) 0.78570(19) 1.08448(13) 0.0294(3) Uani 1 1 d . . .
H24 H 0.1677(12) 0.843(3) 1.144(2) 0.035 Uiso 1 1 d . . .
C25 C 0.09510(8) 0.77650(18) 1.01484(14) 0.0295(3) Uani 1 1 d . . .
H25 H 0.0660(12) 0.824(3) 1.024(2) 0.035 Uiso 1 1 d . . .
C26 C 0.07753(7) 0.69183(18) 0.92881(12) 0.0255(3) Uani 1 1 d . . .
H26 H 0.0360(11) 0.680(3) 0.8865(19) 0.031 Uiso 1 1 d . . .
C31 C 0.15791(7) 0.38691(16) 0.81738(12) 0.0215(2) Uani 1 1 d . . .
C32 C 0.15482(7) 0.24146(17) 0.84585(13) 0.0267(3) Uani 1 1 d . . .
H32 H 0.1209(12) 0.208(3) 0.849(2) 0.032 Uiso 1 1 d . . .
C33 C 0.20377(8) 0.1460(2) 0.86971(15) 0.0332(3) Uani 1 1 d . . .
H33 H 0.2023(13) 0.046(3) 0.898(2) 0.040 Uiso 1 1 d . . .
C34 C 0.25554(8) 0.1954(2) 0.86565(15) 0.0343(3) Uani 1 1 d . . .
H34 H 0.2932(13) 0.131(3) 0.883(2) 0.041 Uiso 1 1 d . . .
C35 C 0.25851(7) 0.3388(2) 0.83610(14) 0.0319(3) Uani 1 1 d . . .
H35 H 0.2934(13) 0.375(3) 0.831(2) 0.038 Uiso 1 1 d . . .
C36 C 0.20978(7) 0.4353(2) 0.81153(13) 0.0263(3) Uani 1 1 d . . .
H36 H 0.2109(11) 0.535(3) 0.7898(19) 0.032 Uiso 1 1 d . . .

loop_
_atom_site_aniso_label
_atom_site_aniso_U_11
_atom_site_aniso_U_22
_atom_site_aniso_U_33
_atom_site_aniso_U_23
_atom_site_aniso_U_13
_atom_site_aniso_U_12
Cl1 0.0309(3) 0.0196(2) 0.0533(4) 0.000 0.0157(3) 0.000
Au1 0.01724(4) 0.02007(4) 0.01664(4) 0.000 0.00705(3) 0.000
P1 0.01648(13) 0.01846(14) 0.01821(14) 0.00009(11) 0.00756(12) 0.00088(10)
C11 0.0185(5) 0.0218(6) 0.0200(6) 0.0011(4) 0.0090(5) 0.0004(4)
C12 0.0344(7) 0.0221(6) 0.0252(7) 0.0001(5) 0.0156(6) -0.0029(5)
C13 0.0414(9) 0.0241(6) 0.0325(8) 0.0047(6) 0.0196(8) -0.0010(6)
C14 0.0333(8) 0.0334(8) 0.0277(7) 0.0083(6) 0.0160(6) 0.0019(6)
C15 0.0421(9) 0.0380(9) 0.0231(7) 0.0034(6) 0.0175(7) 0.0067(7)
C16 0.0388(9) 0.0278(7) 0.0230(7) 0.0004(5) 0.0154(7) 0.0058(5)
C21 0.0191(6) 0.0198(5) 0.0188(6) 0.0005(4) 0.0078(5) -0.0004(4)
C22 0.0195(6) 0.0323(7) 0.0223(6) -0.0034(6) 0.0068(5) 0.0008(5)
C23 0.0251(7) 0.0376(8) 0.0239(7) -0.0066(6) 0.0048(6) -0.0022(6)
C24 0.0338(8) 0.0275(7) 0.0249(7) -0.0069(5) 0.0119(6) -0.0045(6)
C25 0.0296(7) 0.0266(7) 0.0332(8) -0.0086(6) 0.0152(6) -0.0007(5)
C26 0.0205(6) 0.0270(6) 0.0278(7) -0.0064(5) 0.0099(5) 0.0002(5)
C31 0.0178(6) 0.0234(6) 0.0220(6) -0.0007(5) 0.0080(5) 0.0025(4)
C32 0.0223(6) 0.0250(6) 0.0319(7) 0.0035(5) 0.0115(6) 0.0041(5)
C33 0.0278(7) 0.0290(8) 0.0388(9) 0.0048(7) 0.0118(7) 0.0096(6)
C34 0.0239(7) 0.0399(9) 0.0350(8) -0.0001(7) 0.0101(6) 0.0121(6)
C35 0.0208(6) 0.0412(9) 0.0347(8) -0.0026(7) 0.0136(6) 0.0033(6)
C36 0.0208(6) 0.0293(6) 0.0302(7) -0.0020(6) 0.0128(6) -0.0005(5)

loop_
_atom_type_symbol
_atom_type_description
_atom_type_scat_dispersion_real
_atom_type_scat_dispersion_imag
_atom_type_scat_source
C C 0.0033 0.0016 'International Tables Vol C Tables 4.2.6.8 and 6.1.1.4'
H H 0.0000 0.0000 'International Tables Vol C Tables 4.2.6.8 and 6.1.1.4'
P P 0.1023 0.0942 'International Tables Vol C Tables 4.2.6.8 and 6.1.1.4'
Cl Cl 0.1484 0.1585 'International Tables Vol C Tables 4.2.6.8 and 6.1.1.4'
Au Au -2.0133 8.8022 'International Tables Vol C Tables 4.2.6.8 and 6.1.1.4'

loop_
_geom_angle_atom_site_label_1
_geom_angle_atom_site_label_2
_geom_angle_atom_site_label_3
_geom_angle
_geom_angle_site_symmetry_1
_geom_angle_site_symmetry_3
_geom_angle_publ_flag
P1 Au1 P1 133.016(17) . 2_556 ?
P1 Au1 Cl1 113.492(9) . . ?
P1 Au1 Cl1 113.492(9) 2_556 . ?
C31 P1 C11 105.99(7) . . ?
C31 P1 C21 105.10(7) . . ?
C11 P1 C21 104.57(7) . . ?
C31 P1 Au1 118.81(5) . . ?
C11 P1 Au1 109.97(5) . . ?
C21 P1 Au1 111.34(5) . . ?
C12 C11 C16 119.21(14) . . ?
C12 C11 P1 122.16(11) . . ?
C16 C11 P1 118.02(11) . . ?
C11 C12 C13 120.13(15) . . ?
C11 C12 H12 117.6(15) . . ?
C13 C12 H12 122.2(15) . . ?
C14 C13 C12 120.32(16) . . ?
C14 C13 H13 119.5(15) . . ?
C12 C13 H13 120.1(15) . . ?
C13 C14 C15 119.68(15) . . ?
C13 C14 H14 120.7(16) . . ?
C15 C14 H14 119.6(16) . . ?
C14 C15 C16 120.46(16) . . ?
C14 C15 H15 119.3(18) . . ?
C16 C15 H15 120.3(18) . . ?
C15 C16 C11 120.20(15) . . ?
C15 C16 H16 121.3(15) . . ?
C11 C16 H16 118.5(15) . . ?
C26 C21 C22 118.93(14) . . ?
C26 C21 P1 118.55(11) . . ?
C22 C21 P1 122.53(12) . . ?
C23 C22 C21 120.28(15) . . ?
C23 C22 H22 117.9(18) . . ?
C21 C22 H22 121.8(17) . . ?
C24 C23 C22 120.33(15) . . ?
C24 C23 H23 118.3(17) . . ?
C22 C23 H23 121.3(17) . . ?
C25 C24 C23 119.58(15) . . ?
C25 C24 H24 120.4(16) . . ?
C23 C24 H24 120.0(16) . . ?
C24 C25 C26 120.37(15) . . ?
C24 C25 H25 121.3(18) . . ?
C26 C25 H25 118.3(18) . . ?
C25 C26 C21 120.51(14) . . ?
C25 C26 H26 118.2(15) . . ?
C21 C26 H26 121.1(15) . . ?
C32 C31 C36 119.67(14) . . ?
C32 C31 P1 117.64(12) . . ?
C36 C31 P1 122.59(12) . . ?
C33 C32 C31 119.91(16) . . ?
C33 C32 H32 119.5(16) . . ?
C31 C32 H32 120.6(15) . . ?
C34 C33 C32 120.18(17) . . ?
C34 C33 H33 121.5(16) . . ?
C32 C33 H33 117.8(16) . . ?
C35 C34 C33 120.16(15) . . ?
C35 C34 H34 116.1(16) . . ?
C33 C34 H34 123.7(16) . . ?
C34 C35 C36 120.28(16) . . ?
C34 C35 H35 122.0(17) . . ?
C36 C35 H35 117.7(17) . . ?
C35 C36 C31 119.78(16) . . ?
C35 C36 H36 121.2(15) . . ?
C31 C36 H36 119.0(15) . . ?

loop_
_geom_bond_atom_site_label_1
_geom_bond_atom_site_label_2
_geom_bond_distance
_geom_bond_site_symmetry_2
_geom_bond_publ_flag
Cl1 Au1 2.5257(6) . ?
Au1 P1 2.3206(3) . ?
Au1 P1 2.3206(3) 2_556 ?
P1 C31 1.8147(15) . ?
P1 C11 1.8213(14) . ?
P1 C21 1.8213(15) . ?
C11 C12 1.393(2) . ?
C11 C16 1.397(2) . ?
C12 C13 1.398(2) . ?
C12 H12 0.95(3) . ?
C13 C14 1.384(3) . ?
C13 H13 1.02(3) . ?
C14 C15 1.387(3) . ?
C14 H14 0.98(3) . ?
C15 C16 1.389(2) . ?
C15 H15 0.93(3) . ?
C16 H16 1.00(3) . ?
C21 C26 1.393(2) . ?
C21 C22 1.397(2) . ?
C22 C23 1.392(2) . ?
C22 H22 0.95(3) . ?
C23 C24 1.388(3) . ?
C23 H23 0.97(3) . ?
C24 C25 1.385(2) . ?
C24 H24 0.95(3) . ?
C25 C26 1.390(2) . ?
C25 H25 0.90(3) . ?
C26 H26 0.94(2) . ?
C31 C32 1.396(2) . ?
C31 C36 1.398(2) . ?
C32 C33 1.395(2) . ?
C32 H32 0.91(3) . ?
C33 C34 1.386(3) . ?
C33 H33 1.01(3) . ?
C34 C35 1.384(3) . ?
C34 H34 1.03(3) . ?
C35 C36 1.395(2) . ?
C35 H35 0.96(3) . ?
C36 H36 0.96(3) . ?

loop_
_geom_hbond_atom_site_label_D
_geom_hbond_atom_site_label_H
_geom_hbond_atom_site_label_A
_geom_hbond_distance_DH
_geom_hbond_distance_HA
_geom_hbond_distance_DA
_geom_hbond_angle_DHA
_geom_hbond_site_symmetry_A
C32 H32 Cl1 0.91(3) 2.76(3) 3.5769(17) 149(2) .

loop_
_geom_torsion_atom_site_label_1
_geom_torsion_atom_site_label_2
_geom_torsion_atom_site_label_3
_geom_torsion_atom_site_label_4
_geom_torsion
_geom_torsion_site_symmetry_1
_geom_torsion_site_symmetry_2
_geom_torsion_site_symmetry_3
_geom_torsion_site_symmetry_4
_geom_torsion_publ_flag
P1 Au1 P1 C31 -174.97(6) 2_556 . . . ?
Cl1 Au1 P1 C31 5.03(6) . . . . ?
P1 Au1 P1 C11 -52.68(5) 2_556 . . . ?
Cl1 Au1 P1 C11 127.32(5) . . . . ?
P1 Au1 P1 C21 62.75(5) 2_556 . . . ?
Cl1 Au1 P1 C21 -117.25(5) . . . . ?
C31 P1 C11 C12 -130.34(13) . . . . ?
C21 P1 C11 C12 -19.58(14) . . . . ?
Au1 P1 C11 C12 100.06(13) . . . . ?
C31 P1 C11 C16 58.70(15) . . . . ?
C21 P1 C11 C16 169.46(13) . . . . ?
Au1 P1 C11 C16 -70.90(14) . . . . ?
C16 C11 C12 C13 0.1(3) . . . . ?
P1 C11 C12 C13 -170.78(14) . . . . ?
C11 C12 C13 C14 -0.5(3) . . . . ?
C12 C13 C14 C15 0.3(3) . . . . ?
C13 C14 C15 C16 0.3(3) . . . . ?
C14 C15 C16 C11 -0.7(3) . . . . ?
C12 C11 C16 C15 0.5(3) . . . . ?
P1 C11 C16 C15 171.74(16) . . . . ?
C31 P1 C21 C26 -162.91(12) . . . . ?
C11 P1 C21 C26 85.69(13) . . . . ?
Au1 P1 C21 C26 -33.03(13) . . . . ?
C31 P1 C21 C22 17.29(15) . . . . ?
C11 P1 C21 C22 -94.10(14) . . . . ?
Au1 P1 C21 C22 147.18(12) . . . . ?
C26 C21 C22 C23 0.7(3) . . . . ?
P1 C21 C22 C23 -179.50(14) . . . . ?
C21 C22 C23 C24 -1.0(3) . . . . ?
C22 C23 C24 C25 0.3(3) . . . . ?
C23 C24 C25 C26 0.7(3) . . . . ?
C24 C25 C26 C21 -1.0(3) . . . . ?
C22 C21 C26 C25 0.3(2) . . . . ?
P1 C21 C26 C25 -179.51(13) . . . . ?
C11 P1 C31 C32 -150.25(13) . . . . ?
C21 P1 C31 C32 99.37(14) . . . . ?
Au1 P1 C31 C32 -25.98(15) . . . . ?
C11 P1 C31 C36 33.30(16) . . . . ?
C21 P1 C31 C36 -77.08(15) . . . . ?
Au1 P1 C31 C36 157.56(12) . . . . ?
C36 C31 C32 C33 1.0(3) . . . . ?
P1 C31 C32 C33 -175.59(14) . . . . ?
C31 C32 C33 C34 0.3(3) . . . . ?
C32 C33 C34 C35 -1.2(3) . . . . ?
C33 C34 C35 C36 0.9(3) . . . . ?
C34 C35 C36 C31 0.4(3) . . . . ?
C32 C31 C36 C35 -1.3(3) . . . . ?
P1 C31 C36 C35 175.09(14) . . . . ?
